data_4337426
loop_
_publ_author_name
'Bon, Volodymyr'
'Senkovska, Irena'
'Wallacher, Dirk'
'T\"obbens, Daniel M'
'Zizak, Ivo'
'Feyerherm, Ralf'
'Mueller, Uwe'
'Kaskel, Stefan'

_publ_section_title
;
 In Situ Observation of Gating Phenomena in the Flexible Porous
 Coordination Polymer Zn2(BPnDC)2(bpy) (SNU-9) in a Combined Diffraction
 and Gas Adsorption Experiment.
;
_journal_issue 3
_journal_name_full 'Inorganic chemistry'
_journal_page_first 1513
_journal_page_last 1520
_journal_paper_doi 10.1021/ic4024844
_journal_volume 53
_journal_year 2014
_chemical_formula_sum 'C40 H24 N2 O10 Zn2'
_chemical_formula_weight 823.35
_chemical_name_common SNU-9
_chemical_name_systematic
; 
 ? 
;
_space_group_IT_number 15
_symmetry_cell_setting monoclinic
_symmetry_space_group_name_Hall '-C 2yc'
_symmetry_space_group_name_H-M 'C 1 2/c 1'
_atom_sites_solution_hydrogens geom
_atom_sites_solution_primary direct
_atom_sites_solution_secondary difmap
_audit_creation_method SHELXL-97
_cell_angle_alpha 90.00
_cell_angle_beta 104.50(3)
_cell_angle_gamma 90.00
_cell_formula_units_Z 8
_cell_length_a 26.230(5)
_cell_length_b 10.680(2)
_cell_length_c 27.040(5)
_cell_measurement_reflns_used 624
_cell_measurement_temperature 296(2)
_cell_measurement_theta_max 24.43
_cell_measurement_theta_min 3.98
_cell_volume 7334(3)
_computing_cell_refinement 'mosflm 1.0.5'
_computing_data_collection 'marCCD 1994-2002'
_computing_data_reduction scala
_computing_molecular_graphics 'Diamond 3.1'
_computing_publication_material WinGX
_computing_structure_refinement 'SHELXL-97 (Sheldrick, 1997)'
_computing_structure_solution 'SHELXS-97 (Sheldrick, 1997)'
_diffrn_ambient_temperature 296(2)
_diffrn_measured_fraction_theta_full 0.854
_diffrn_measured_fraction_theta_max 0.854
_diffrn_measurement_device_type 'MX-225 CCD'
_diffrn_measurement_method '\D\f scans'
_diffrn_radiation_monochromator 'Si 111'
_diffrn_radiation_probe x-ray
_diffrn_radiation_type synchrotron
_diffrn_radiation_wavelength 0.88561
_diffrn_reflns_av_R_equivalents 0.0278
_diffrn_reflns_av_sigmaI/netI 0.0282
_diffrn_reflns_limit_h_max 33
_diffrn_reflns_limit_h_min -33
_diffrn_reflns_limit_k_max 12
_diffrn_reflns_limit_k_min -12
_diffrn_reflns_limit_l_max 31
_diffrn_reflns_limit_l_min -34
_diffrn_reflns_number 22385
_diffrn_reflns_theta_full 36.51
_diffrn_reflns_theta_max 36.51
_diffrn_reflns_theta_min 2.58
_diffrn_source synchrotron
_diffrn_source_type 'BESSY BL MX-14.2'
_exptl_absorpt_coefficient_mu 2.466
_exptl_absorpt_correction_T_max 0.8272
_exptl_absorpt_correction_T_min 0.7087
_exptl_absorpt_correction_type multi-scan
_exptl_absorpt_process_details scala
_exptl_crystal_colour colorless
_exptl_crystal_density_diffrn 1.491
_exptl_crystal_density_method 'not measured'
_exptl_crystal_description block
_exptl_crystal_F_000 3344
_exptl_crystal_size_max 0.15
_exptl_crystal_size_mid 0.12
_exptl_crystal_size_min 0.08
_refine_diff_density_max 0.950
_refine_diff_density_min -0.708
_refine_diff_density_rms 0.166
_refine_ls_extinction_coef 0.0074(3)
_refine_ls_extinction_expression Fc^*^=kFc[1+0.001xFc^2^\l^3^/sin(2\q)]^-1/4^
_refine_ls_extinction_method SHELXL
_refine_ls_goodness_of_fit_ref 1.150
_refine_ls_hydrogen_treatment constr
_refine_ls_matrix_type full
_refine_ls_number_parameters 488
_refine_ls_number_reflns 7949
_refine_ls_number_restraints 0
_refine_ls_restrained_S_all 1.150
_refine_ls_R_factor_all 0.0562
_refine_ls_R_factor_gt 0.0534
_refine_ls_shift/su_max 0.003
_refine_ls_shift/su_mean 0.000
_refine_ls_structure_factor_coef Fsqd
_refine_ls_weighting_details 'calc w=1/[\s^2^(Fo^2^)+(0.0847P)^2^+6.0495P] where P=(Fo^2^+2Fc^2^)/3'
_refine_ls_weighting_scheme calc
_refine_ls_wR_factor_gt 0.1340
_refine_ls_wR_factor_ref 0.1369
_reflns_number_gt 7338
_reflns_number_total 7949
_reflns_threshold_expression >2sigma(I)
_cod_data_source_file ic4024844_si_002.cif
_cod_data_source_block SNU9(narrow_pore)
_cod_depositor_comments
;
The following automatic conversions were performed:

'_symmetry_cell_setting' value 'Monoclinic' changed to 'monoclinic'
according to
/usr/data/users/saulius/automatic-downloads/current/ACS/lib/dictionaries/cif_core.dic
dictionary named 'cif_core.dic' version 2.4.2 from 2011-04-26.

Automatic conversion script
Id: cif_fix_values 2281 2013-09-26 08:29:07Z andrius 
;
_cod_original_cell_volume 7334(2)
_cod_original_sg_symbol_H-M C2/c
_cod_database_code 4337426

loop_
_symmetry_equiv_pos_as_xyz
'x, y, z'
'-x, y, -z+1/2'
'x+1/2, y+1/2, z'
'-x+1/2, y+1/2, -z+1/2'
'-x, -y, -z'
'x, -y, z-1/2'
'-x+1/2, -y+1/2, -z'
'x+1/2, -y+1/2, z-1/2'

loop_
_atom_site_label
_atom_site_type_symbol
_atom_site_fract_x
_atom_site_fract_y
_atom_site_fract_z
_atom_site_U_iso_or_equiv
_atom_site_adp_type
_atom_site_occupancy
_atom_site_symmetry_multiplicity
_atom_site_calc_flag
_atom_site_refinement_flags
Zn1 Zn 0.387208(9) 0.28124(3) 1.076818(10) 0.03949(13) Uani 1 1 d .
Zn2 Zn 0.497616(9) 0.15886(3) 1.074435(10) 0.03815(13) Uani 1 1 d .
N1 N 0.32736(7) 0.4080(2) 1.07139(8) 0.0454(5) Uani 1 1 d .
N2 N 0.07357(7) 0.6276(2) 1.07408(7) 0.0374(4) Uani 1 1 d .
O1 O 0.46444(6) 0.31683(19) 1.09494(7) 0.0407(4) Uani 1 1 d .
O2 O 0.46518(7) 0.1911(2) 1.00068(6) 0.0498(5) Uani 1 1 d .
O3 O 0.38442(7) 0.2554(2) 1.00278(7) 0.0482(5) Uani 1 1 d .
O4 O 0.32533(9) 0.3330(2) 0.73842(7) 0.0603(6) Uani 1 1 d .
O5 O 0.45681(8) -0.0037(2) 0.58674(7) 0.0584(5) Uani 1 1 d .
O6 O 0.50530(8) -0.0930(2) 0.65528(8) 0.0517(5) Uani 1 1 d .
O7 O 0.44808(8) 0.4294(3) 1.15808(10) 0.0739(8) Uani 1 1 d .
O8 O 0.71857(8) 0.3841(3) 1.27624(8) 0.0621(6) Uani 1 1 d .
O9 O 0.83646(11) 0.6051(4) 1.07410(9) 0.0861(9) Uani 1 1 d .
O10 O 0.87572(8) 0.7026(3) 1.14266(9) 0.0630(6) Uani 1 1 d .
C1 C 0.41931(9) 0.2278(3) 0.98008(9) 0.0391(5) Uani 1 1 d .
C2 C 0.40450(9) 0.2387(3) 0.92268(9) 0.0374(5) Uani 1 1 d .
C3 C 0.35207(9) 0.2527(3) 0.89580(9) 0.0414(5) Uani 1 1 d .
H3 H 0.3259 0.2573 0.9135 0.050 Uiso 1 1 calc R
C4 C 0.33858(9) 0.2597(3) 0.84318(9) 0.0425(5) Uani 1 1 d .
H4 H 0.3034 0.2678 0.8255 0.051 Uiso 1 1 calc R
C5 C 0.37769(10) 0.2545(3) 0.81641(9) 0.0400(5) Uani 1 1 d .
C6 C 0.36224(10) 0.2674(3) 0.75918(9) 0.0428(6) Uani 1 1 d .
C7 C 0.39320(10) 0.1969(3) 0.72868(9) 0.0424(5) Uani 1 1 d .
C8 C 0.41550(10) 0.0816(3) 0.74447(9) 0.0423(5) Uani 1 1 d .
H8 H 0.4134 0.0493 0.7758 0.051 Uiso 1 1 calc R
C9 C 0.44087(9) 0.0142(3) 0.71416(9) 0.0425(5) Uani 1 1 d .
H9 H 0.4556 -0.0633 0.7251 0.051 Uiso 1 1 calc R
C10 C 0.44443(9) 0.0617(3) 0.66734(9) 0.0415(5) Uani 1 1 d .
C11 C 0.47105(9) -0.0161(3) 0.63495(10) 0.0450(6) Uani 1 1 d .
C12 C 0.42179(13) 0.1768(3) 0.65114(11) 0.0561(7) Uani 1 1 d .
H12 H 0.4237 0.2089 0.6197 0.067 Uiso 1 1 calc R
C13 C 0.39652(13) 0.2438(3) 0.68158(11) 0.0562(7) Uani 1 1 d .
H13 H 0.3815 0.3210 0.6705 0.067 Uiso 1 1 calc R
C14 C 0.43020(10) 0.2420(3) 0.84335(10) 0.0473(6) Uani 1 1 d .
H14 H 0.4564 0.2394 0.8257 0.057 Uiso 1 1 calc R
C15 C 0.44361(9) 0.2333(3) 0.89601(9) 0.0464(6) Uani 1 1 d .
H15 H 0.4787 0.2239 0.9137 0.056 Uiso 1 1 calc R
C16 C 0.47933(9) 0.3802(3) 1.13803(10) 0.0449(6) Uani 1 1 d .
C17 C 0.53751(9) 0.3869(3) 1.16067(10) 0.0422(5) Uani 1 1 d .
C18 C 0.55741(10) 0.3640(4) 1.21264(11) 0.0559(7) Uani 1 1 d .
H18 H 0.5344 0.3459 1.2329 0.067 Uiso 1 1 calc R
C19 C 0.61109(10) 0.3679(3) 1.23440(11) 0.0517(7) Uani 1 1 d .
H19 H 0.6241 0.3508 1.2690 0.062 Uiso 1 1 calc R
C20 C 0.64576(9) 0.3975(3) 1.20430(10) 0.0414(5) Uani 1 1 d .
C21 C 0.70307(9) 0.4056(3) 1.23081(10) 0.0441(6) Uani 1 1 d .
C22 C 0.74170(8) 0.4489(3) 1.20168(10) 0.0421(5) Uani 1 1 d .
C23 C 0.77416(9) 0.5474(3) 1.22267(10) 0.0458(6) Uani 1 1 d .
H23 H 0.7729 0.5795 1.2543 0.055 Uiso 1 1 calc R
C24 C 0.80854(10) 0.5986(3) 1.19679(11) 0.0478(6) Uani 1 1 d .
H24 H 0.8306 0.6641 1.2113 0.057 Uiso 1 1 calc R
C25 C 0.81014(9) 0.5529(3) 1.14959(10) 0.0473(6) Uani 1 1 d .
C26 C 0.84322(10) 0.6225(4) 1.12040(12) 0.0592(8) Uani 1 1 d .
C27 C 0.77984(11) 0.4514(4) 1.12942(12) 0.0610(8) Uani 1 1 d .
H27 H 0.7823 0.4179 1.0983 0.073 Uiso 1 1 calc R
C28 C 0.74547(11) 0.3984(3) 1.15532(12) 0.0573(8) Uani 1 1 d .
H28 H 0.7251 0.3294 1.1417 0.069 Uiso 1 1 calc R
C29 C 0.62561(9) 0.4246(3) 1.15301(10) 0.0445(6) Uani 1 1 d .
H29 H 0.6483 0.4479 1.1331 0.053 Uiso 1 1 calc R
C30 C 0.57166(9) 0.4171(3) 1.13097(10) 0.0449(6) Uani 1 1 d .
H30 H 0.5586 0.4325 1.0962 0.054 Uiso 1 1 calc R
C31 C 0.28719(11) 0.4056(4) 1.02990(11) 0.0669(10) Uani 1 1 d .
H31 H 0.2922 0.3685 1.0004 0.080 Uiso 1 1 calc R
C32 C 0.23823(11) 0.4559(4) 1.02893(11) 0.0682(11) Uani 1 1 d .
H32 H 0.2112 0.4523 0.9992 0.082 Uiso 1 1 calc R
C33 C 0.22975(8) 0.5114(3) 1.07251(9) 0.0412(5) Uani 1 1 d .
C34 C 0.27205(10) 0.5183(3) 1.11482(10) 0.0516(7) Uani 1 1 d .
H34 H 0.2686 0.5586 1.1443 0.062 Uiso 1 1 calc R
C35 C 0.31965(9) 0.4647(3) 1.11297(11) 0.0510(7) Uani 1 1 d .
H35 H 0.3475 0.4683 1.1420 0.061 Uiso 1 1 calc R
C36 C 0.17589(8) 0.5567(3) 1.07307(9) 0.0392(5) Uani 1 1 d .
C37 C 0.13723(9) 0.5751(3) 1.02773(9) 0.0482(7) Uani 1 1 d .
H37 H 0.1451 0.5639 0.9964 0.058 Uiso 1 1 calc R
C38 C 0.08708(9) 0.6104(3) 1.02980(9) 0.0458(6) Uani 1 1 d .
H38 H 0.0617 0.6226 0.9993 0.055 Uiso 1 1 calc R
C39 C 0.11048(9) 0.6089(3) 1.11761(9) 0.0413(5) Uani 1 1 d .
H39 H 0.1014 0.6199 1.1484 0.050 Uiso 1 1 calc R
C40 C 0.16169(9) 0.5739(3) 1.11868(9) 0.0425(6) Uani 1 1 d .
H40 H 0.1863 0.5620 1.1497 0.051 Uiso 1 1 calc R

loop_
_atom_site_aniso_label
_atom_site_aniso_U_11
_atom_site_aniso_U_22
_atom_site_aniso_U_33
_atom_site_aniso_U_23
_atom_site_aniso_U_13
_atom_site_aniso_U_12
Zn1 0.01634(15) 0.0714(2) 0.03296(17) 0.00199(11) 0.01030(11) 0.00672(10)
Zn2 0.01706(15) 0.0680(2) 0.03125(17) 0.00644(11) 0.00950(10) 0.00863(10)
N1 0.0199(9) 0.0768(16) 0.0410(11) 0.0001(10) 0.0104(8) 0.0113(9)
N2 0.0171(8) 0.0620(13) 0.0352(9) 0.0036(8) 0.0106(7) 0.0067(7)
O1 0.0189(7) 0.0645(11) 0.0385(8) 0.0002(7) 0.0070(6) 0.0038(7)
O2 0.0306(9) 0.0896(14) 0.0290(8) 0.0064(8) 0.0069(7) 0.0199(9)
O3 0.0246(8) 0.0916(14) 0.0303(8) 0.0000(8) 0.0106(6) 0.0078(8)
O4 0.0532(12) 0.0899(16) 0.0363(9) 0.0041(9) 0.0081(8) 0.0324(11)
O5 0.0429(10) 0.0987(17) 0.0371(9) -0.0091(10) 0.0166(8) 0.0097(10)
O6 0.0377(10) 0.0719(13) 0.0488(10) -0.0096(9) 0.0171(8) 0.0045(9)
O7 0.0260(9) 0.116(2) 0.0800(16) -0.0387(15) 0.0145(10) 0.0053(10)
O8 0.0297(9) 0.1006(17) 0.0537(12) 0.0239(11) 0.0062(8) 0.0011(10)
O9 0.0582(14) 0.159(3) 0.0459(12) 0.0110(15) 0.0226(11) -0.0110(17)
O10 0.0296(10) 0.0942(17) 0.0671(14) 0.0229(12) 0.0157(9) -0.0029(10)
C1 0.0269(11) 0.0599(16) 0.0311(11) 0.0021(9) 0.0086(9) 0.0053(9)
C2 0.0256(10) 0.0590(15) 0.0285(10) 0.0009(9) 0.0084(8) 0.0077(9)
C3 0.0253(11) 0.0658(16) 0.0356(12) 0.0037(10) 0.0120(9) 0.0053(10)
C4 0.0263(11) 0.0635(16) 0.0354(12) 0.0030(10) 0.0036(9) 0.0092(10)
C5 0.0318(11) 0.0584(15) 0.0292(11) -0.0016(9) 0.0066(9) 0.0093(10)
C6 0.0340(12) 0.0629(16) 0.0309(11) -0.0007(10) 0.0067(9) 0.0090(10)
C7 0.0324(12) 0.0671(16) 0.0276(10) -0.0010(10) 0.0071(9) 0.0084(10)
C8 0.0345(11) 0.0645(16) 0.0290(10) 0.0003(10) 0.0100(9) 0.0048(10)
C9 0.0305(11) 0.0590(15) 0.0383(12) -0.0019(10) 0.0091(9) 0.0037(10)
C10 0.0263(10) 0.0667(16) 0.0328(11) -0.0073(10) 0.0100(8) -0.0028(10)
C11 0.0254(10) 0.0703(17) 0.0421(12) -0.0105(11) 0.0140(9) -0.0099(10)
C12 0.0561(17) 0.080(2) 0.0375(13) 0.0089(13) 0.0223(12) 0.0134(14)
C13 0.0603(18) 0.0713(19) 0.0408(14) 0.0118(13) 0.0198(13) 0.0217(14)
C14 0.0294(12) 0.0833(19) 0.0313(11) -0.0037(11) 0.0113(9) 0.0107(11)
C15 0.0236(10) 0.083(2) 0.0318(11) -0.0034(11) 0.0066(9) 0.0109(11)
C16 0.0197(10) 0.0655(16) 0.0491(13) -0.0049(12) 0.0077(9) 0.0006(10)
C17 0.0188(10) 0.0618(16) 0.0470(13) -0.0057(11) 0.0099(9) -0.0009(9)
C18 0.0242(12) 0.097(2) 0.0504(15) 0.0045(14) 0.0168(11) -0.0036(12)
C19 0.0256(11) 0.088(2) 0.0426(13) 0.0078(13) 0.0099(10) -0.0008(12)
C20 0.0212(10) 0.0568(15) 0.0472(13) 0.0037(11) 0.0103(9) -0.0005(9)
C21 0.0228(10) 0.0638(17) 0.0460(13) 0.0076(11) 0.0093(9) 0.0017(10)
C22 0.0174(9) 0.0641(16) 0.0447(12) 0.0030(11) 0.0076(8) 0.0004(9)
C23 0.0249(10) 0.0749(18) 0.0390(12) -0.0042(11) 0.0105(9) -0.0029(10)
C24 0.0270(11) 0.0696(18) 0.0486(14) -0.0031(12) 0.0128(10) -0.0078(11)
C25 0.0184(9) 0.0840(19) 0.0401(12) 0.0058(12) 0.0087(9) 0.0025(10)
C26 0.0257(12) 0.105(2) 0.0495(15) 0.0216(16) 0.0136(11) 0.0119(14)
C27 0.0365(13) 0.104(3) 0.0461(14) -0.0181(15) 0.0172(11) -0.0088(14)
C28 0.0341(13) 0.080(2) 0.0605(17) -0.0189(15) 0.0175(12) -0.0135(13)
C29 0.0243(11) 0.0671(17) 0.0442(13) 0.0035(11) 0.0124(9) -0.0073(10)
C30 0.0258(11) 0.0663(17) 0.0417(12) 0.0020(11) 0.0069(9) -0.0041(10)
C31 0.0351(14) 0.127(3) 0.0372(13) -0.0120(16) 0.0072(11) 0.0307(16)
C32 0.0274(12) 0.132(3) 0.0399(14) -0.0169(16) -0.0014(10) 0.0284(16)
C33 0.0196(9) 0.0661(16) 0.0381(11) -0.0007(10) 0.0075(8) 0.0083(9)
C34 0.0259(11) 0.085(2) 0.0411(13) -0.0157(12) 0.0035(9) 0.0136(12)
C35 0.0226(11) 0.0785(19) 0.0466(14) -0.0132(13) -0.0011(9) 0.0098(11)
C36 0.0185(9) 0.0622(15) 0.0373(11) -0.0010(10) 0.0078(8) 0.0063(9)
C37 0.0238(11) 0.089(2) 0.0333(11) 0.0029(12) 0.0109(9) 0.0150(11)
C38 0.0206(10) 0.0844(19) 0.0317(11) 0.0048(11) 0.0052(8) 0.0121(11)
C39 0.0241(10) 0.0679(16) 0.0330(11) -0.0007(10) 0.0094(8) 0.0078(10)
C40 0.0205(10) 0.0726(17) 0.0325(11) -0.0011(10) 0.0034(8) 0.0077(10)

loop_
_atom_type_symbol
_atom_type_description
_atom_type_scat_dispersion_real
_atom_type_scat_dispersion_imag
_atom_type_scat_source
C C 0.0060 0.0030 'International Tables Vol C Tables 4.2.6.8 and 6.1.1.4'
H H 0.0000 0.0000 'International Tables Vol C Tables 4.2.6.8 and 6.1.1.4'
N N 0.0100 0.0050 'International Tables Vol C Tables 4.2.6.8 and 6.1.1.4'
O O 0.0180 0.0100 'International Tables Vol C Tables 4.2.6.8 and 6.1.1.4'
Zn Zn 0.0350 2.0980 'International Tables Vol C Tables 4.2.6.8 and 6.1.1.4'

loop_
_geom_angle_atom_site_label_1
_geom_angle_atom_site_label_2
_geom_angle_atom_site_label_3
_geom_angle
_geom_angle_site_symmetry_1
_geom_angle_site_symmetry_3
O1 Zn1 O3 93.01(8) . .
O1 Zn1 N1 127.09(9) . .
O3 Zn1 N1 100.58(9) . .
O1 Zn1 O10 102.97(8) . 3_445
O3 Zn1 O10 146.25(11) . 3_445
N1 Zn1 O10 93.23(9) . 3_445
O1 Zn1 O9 135.08(10) . 3_445
O3 Zn1 O9 88.82(9) . 3_445
N1 Zn1 O9 96.41(11) . 3_445
O10 Zn1 O9 58.92(10) 3_445 3_445
O1 Zn1 C26 124.86(8) . 3_445
O3 Zn1 C26 118.10(11) . 3_445
N1 Zn1 C26 92.64(10) . 3_445
O10 Zn1 C26 29.81(11) 3_445 3_445
O9 Zn1 C26 29.37(10) 3_445 3_445
O2 Zn2 N2 101.42(8) . 3_545
O2 Zn2 O1 91.42(8) . .
N2 Zn2 O1 128.78(8) 3_545 .
O2 Zn2 O5 101.14(9) . 6_556
N2 Zn2 O5 115.05(10) 3_545 6_556
O1 Zn2 O5 110.49(9) . 6_556
O2 Zn2 O6 159.32(8) . 6_556
N2 Zn2 O6 95.97(8) 3_545 6_556
O1 Zn2 O6 86.28(8) . 6_556
O5 Zn2 O6 60.87(8) 6_556 6_556
O2 Zn2 C11 130.65(9) . 6_556
N2 Zn2 C11 110.12(8) 3_545 6_556
O1 Zn2 C11 96.93(8) . 6_556
O5 Zn2 C11 31.01(9) 6_556 6_556
O6 Zn2 C11 30.06(9) 6_556 6_556
C31 N1 C35 117.6(2) . .
C31 N1 Zn1 118.5(2) . .
C35 N1 Zn1 120.88(18) . .
C39 N2 C38 117.97(19) . .
C39 N2 Zn2 121.12(15) . 3_455
C38 N2 Zn2 120.45(15) . 3_455
C16 O1 Zn1 111.84(14) . .
C16 O1 Zn2 127.79(16) . .
Zn1 O1 Zn2 104.57(9) . .
C1 O2 Zn2 128.28(16) . .
C1 O3 Zn1 132.11(16) . .
C11 O5 Zn2 92.93(19) . 6
C11 O6 Zn2 84.14(16) . 6
C26 O9 Zn1 84.8(3) . 3
C26 O10 Zn1 95.3(2) . 3
O2 C1 O3 126.2(2) . .
O2 C1 C2 116.9(2) . .
O3 C1 C2 116.9(2) . .
C3 C2 C15 119.5(2) . .
C3 C2 C1 120.8(2) . .
C15 C2 C1 119.7(2) . .
C4 C3 C2 120.6(2) . .
C4 C3 H3 119.7 . .
C2 C3 H3 119.7 . .
C3 C4 C5 120.0(2) . .
C3 C4 H4 120.0 . .
C5 C4 H4 120.0 . .
C14 C5 C4 119.4(2) . .
C14 C5 C6 121.5(2) . .
C4 C5 C6 119.1(2) . .
O4 C6 C7 121.0(2) . .
O4 C6 C5 120.5(2) . .
C7 C6 C5 118.5(2) . .
C8 C7 C13 118.9(2) . .
C8 C7 C6 121.5(2) . .
C13 C7 C6 119.4(3) . .
C9 C8 C7 120.7(2) . .
C9 C8 H8 119.7 . .
C7 C8 H8 119.7 . .
C8 C9 C10 120.2(3) . .
C8 C9 H9 119.9 . .
C10 C9 H9 119.9 . .
C12 C10 C9 119.4(2) . .
C12 C10 C11 122.1(2) . .
C9 C10 C11 118.5(3) . .
O6 C11 O5 121.2(2) . .
O6 C11 C10 120.0(2) . .
O5 C11 C10 118.8(3) . .
O6 C11 Zn2 65.80(15) . 6
O5 C11 Zn2 56.06(14) . 6
C10 C11 Zn2 169.00(17) . 6
C13 C12 C10 120.2(3) . .
C13 C12 H12 119.9 . .
C10 C12 H12 119.9 . .
C12 C13 C7 120.6(3) . .
C12 C13 H13 119.7 . .
C7 C13 H13 119.7 . .
C15 C14 C5 120.5(2) . .
C15 C14 H14 119.7 . .
C5 C14 H14 119.7 . .
C14 C15 C2 120.0(2) . .
C14 C15 H15 120.0 . .
C2 C15 H15 120.0 . .
O7 C16 O1 122.3(2) . .
O7 C16 C17 122.1(3) . .
O1 C16 C17 115.6(2) . .
C30 C17 C18 119.6(2) . .
C30 C17 C16 121.1(2) . .
C18 C17 C16 119.4(2) . .
C19 C18 C17 120.5(2) . .
C19 C18 H18 119.7 . .
C17 C18 H18 119.7 . .
C18 C19 C20 120.0(3) . .
C18 C19 H19 120.0 . .
C20 C19 H19 120.0 . .
C29 C20 C19 119.3(2) . .
C29 C20 C21 123.6(2) . .
C19 C20 C21 117.1(2) . .
O8 C21 C20 121.0(2) . .
O8 C21 C22 119.3(2) . .
C20 C21 C22 119.6(2) . .
C23 C22 C28 119.3(2) . .
C23 C22 C21 116.5(2) . .
C28 C22 C21 124.2(3) . .
C22 C23 C24 120.3(2) . .
C22 C23 H23 119.8 . .
C24 C23 H23 119.8 . .
C25 C24 C23 120.2(3) . .
C25 C24 H24 119.9 . .
C23 C24 H24 119.9 . .
C27 C25 C24 119.9(3) . .
C27 C25 C26 122.2(3) . .
C24 C25 C26 117.7(3) . .
O9 C26 O10 119.9(3) . .
O9 C26 C25 120.1(3) . .
O10 C26 C25 119.9(3) . .
O9 C26 Zn1 65.8(2) . 3
O10 C26 Zn1 54.88(16) . 3
C25 C26 Zn1 166.8(3) . 3
C25 C27 C28 120.3(3) . .
C25 C27 H27 119.9 . .
C28 C27 H27 119.9 . .
C22 C28 C27 119.8(3) . .
C22 C28 H28 120.1 . .
C27 C28 H28 120.1 . .
C20 C29 C30 120.5(2) . .
C20 C29 H29 119.7 . .
C30 C29 H29 119.7 . .
C17 C30 C29 120.1(2) . .
C17 C30 H30 120.0 . .
C29 C30 H30 120.0 . .
N1 C31 C32 122.8(3) . .
N1 C31 H31 118.6 . .
C32 C31 H31 118.6 . .
C31 C32 C33 119.7(3) . .
C31 C32 H32 120.2 . .
C33 C32 H32 120.2 . .
C34 C33 C32 117.4(2) . .
C34 C33 C36 122.6(2) . .
C32 C33 C36 120.0(2) . .
C33 C34 C35 119.5(2) . .
C33 C34 H34 120.3 . .
C35 C34 H34 120.3 . .
N1 C35 C34 123.0(2) . .
N1 C35 H35 118.5 . .
C34 C35 H35 118.5 . .
C40 C36 C37 117.7(2) . .
C40 C36 C33 121.1(2) . .
C37 C36 C33 121.1(2) . .
C38 C37 C36 119.5(2) . .
C38 C37 H37 120.3 . .
C36 C37 H37 120.3 . .
N2 C38 C37 122.6(2) . .
N2 C38 H38 118.7 . .
C37 C38 H38 118.7 . .
N2 C39 C40 122.8(2) . .
N2 C39 H39 118.6 . .
C40 C39 H39 118.6 . .
C36 C40 C39 119.4(2) . .
C36 C40 H40 120.3 . .
C39 C40 H40 120.3 . .

loop_
_geom_bond_atom_site_label_1
_geom_bond_atom_site_label_2
_geom_bond_distance
_geom_bond_site_symmetry_2
Zn1 O1 1.9979(17) .
Zn1 O3 2.0041(18) .
Zn1 N1 2.050(2) .
Zn1 O10 2.058(2) 3_445
Zn1 O9 2.295(3) 3_445
Zn1 C26 2.505(3) 3_445
Zn2 O2 1.9926(18) .
Zn2 N2 2.0225(18) 3_545
Zn2 O1 2.0378(19) .
Zn2 O5 2.045(2) 6_556
Zn2 O6 2.257(2) 6_556
Zn2 C11 2.461(3) 6_556
N1 C31 1.333(4) .
N1 C35 1.336(3) .
N2 C39 1.339(3) .
N2 C38 1.343(3) .
N2 Zn2 2.0223(18) 3_455
O1 C16 1.319(3) .
O2 C1 1.255(3) .
O3 C1 1.258(3) .
O4 C6 1.213(3) .
O5 C11 1.270(3) .
O5 Zn2 2.045(2) 6
O6 C11 1.239(4) .
O6 Zn2 2.257(2) 6
O7 C16 1.211(3) .
O8 C21 1.215(3) .
O9 C26 1.234(4) .
O9 Zn1 2.295(3) 3
O10 C26 1.250(5) .
O10 Zn1 2.058(2) 3
C1 C2 1.507(3) .
C2 C3 1.393(3) .
C2 C15 1.395(3) .
C3 C4 1.380(3) .
C3 H3 0.9300 .
C4 C5 1.397(3) .
C4 H4 0.9300 .
C5 C14 1.394(3) .
C5 C6 1.505(3) .
C6 C7 1.497(3) .
C7 C8 1.384(4) .
C7 C13 1.391(4) .
C8 C9 1.381(3) .
C8 H8 0.9300 .
C9 C10 1.389(4) .
C9 H9 0.9300 .
C10 C12 1.388(4) .
C10 C11 1.501(3) .
C11 Zn2 2.462(3) 6
C12 C13 1.379(4) .
C12 H12 0.9300 .
C13 H13 0.9300 .
C14 C15 1.382(3) .
C14 H14 0.9300 .
C15 H15 0.9300 .
C16 C17 1.497(3) .
C17 C30 1.383(3) .
C17 C18 1.393(4) .
C18 C19 1.384(4) .
C18 H18 0.9300 .
C19 C20 1.400(3) .
C19 H19 0.9300 .
C20 C29 1.385(4) .
C20 C21 1.497(3) .
C21 C22 1.504(3) .
C22 C23 1.383(4) .
C22 C28 1.391(4) .
C23 C24 1.385(4) .
C23 H23 0.9300 .
C24 C25 1.377(4) .
C24 H24 0.9300 .
C25 C27 1.374(5) .
C25 C26 1.507(4) .
C26 Zn1 2.505(3) 3
C27 C28 1.393(4) .
C27 H27 0.9300 .
C28 H28 0.9300 .
C29 C30 1.393(3) .
C29 H29 0.9300 .
C30 H30 0.9300 .
C31 C32 1.386(4) .
C31 H31 0.9300 .
C32 C33 1.386(4) .
C32 H32 0.9300 .
C33 C34 1.382(3) .
C33 C36 1.497(3) .
C34 C35 1.386(3) .
C34 H34 0.9300 .
C35 H35 0.9300 .
C36 C40 1.387(3) .
C36 C37 1.396(3) .
C37 C38 1.383(3) .
C37 H37 0.9300 .
C38 H38 0.9300 .
C39 C40 1.388(3) .
C39 H39 0.9300 .
C40 H40 0.9300 .

loop_
_geom_torsion_atom_site_label_1
_geom_torsion_atom_site_label_2
_geom_torsion_atom_site_label_3
_geom_torsion_atom_site_label_4
_geom_torsion
_geom_torsion_site_symmetry_1
_geom_torsion_site_symmetry_4
O1 Zn1 N1 C31 131.2(3) . .
O3 Zn1 N1 C31 29.2(3) . .
O10 Zn1 N1 C31 -119.9(3) 3_445 .
O9 Zn1 N1 C31 -60.8(3) 3_445 .
C26 Zn1 N1 C31 -90.0(3) 3_445 .
O1 Zn1 N1 C35 -69.1(3) . .
O3 Zn1 N1 C35 -171.1(2) . .
O10 Zn1 N1 C35 39.8(2) 3_445 .
O9 Zn1 N1 C35 98.9(2) 3_445 .
C26 Zn1 N1 C35 69.7(2) 3_445 .
O3 Zn1 O1 C16 158.47(19) . .
N1 Zn1 O1 C16 52.8(2) . .
O10 Zn1 O1 C16 -51.5(2) 3_445 .
O9 Zn1 O1 C16 -110.2(2) 3_445 .
C26 Zn1 O1 C16 -73.8(2) 3_445 .
O3 Zn1 O1 Zn2 -59.69(9) . .
N1 Zn1 O1 Zn2 -165.36(8) . .
O10 Zn1 O1 Zn2 90.36(10) 3_445 .
O9 Zn1 O1 Zn2 31.65(14) 3_445 .
C26 Zn1 O1 Zn2 67.99(14) 3_445 .
O2 Zn2 O1 C16 -159.1(2) . .
N2 Zn2 O1 C16 -53.2(2) 3_545 .
O5 Zn2 O1 C16 98.4(2) 6_556 .
O6 Zn2 O1 C16 41.5(2) 6_556 .
C11 Zn2 O1 C16 69.6(2) 6_556 .
O2 Zn2 O1 Zn1 67.42(9) . .
N2 Zn2 O1 Zn1 173.32(8) 3_545 .
O5 Zn2 O1 Zn1 -35.03(10) 6_556 .
O6 Zn2 O1 Zn1 -92.00(9) 6_556 .
C11 Zn2 O1 Zn1 -63.84(9) 6_556 .
N2 Zn2 O2 C1 -172.4(3) 3_545 .
O1 Zn2 O2 C1 -42.3(3) . .
O5 Zn2 O2 C1 68.9(3) 6_556 .
O6 Zn2 O2 C1 40.9(4) 6_556 .
C11 Zn2 O2 C1 58.1(3) 6_556 .
O1 Zn1 O3 C1 21.8(3) . .
N1 Zn1 O3 C1 150.4(3) . .
O10 Zn1 O3 C1 -97.1(3) 3_445 .
O9 Zn1 O3 C1 -113.3(3) 3_445 .
C26 Zn1 O3 C1 -110.8(3) 3_445 .
Zn2 O2 C1 O3 2.2(5) . .
Zn2 O2 C1 C2 -177.26(19) . .
Zn1 O3 C1 O2 11.2(5) . .
Zn1 O3 C1 C2 -169.32(19) . .
O2 C1 C2 C3 166.3(3) . .
O3 C1 C2 C3 -13.1(4) . .
O2 C1 C2 C15 -12.9(4) . .
O3 C1 C2 C15 167.6(3) . .
C15 C2 C3 C4 0.8(4) . .
C1 C2 C3 C4 -178.4(3) . .
C2 C3 C4 C5 -0.9(4) . .
C3 C4 C5 C14 0.2(4) . .
C3 C4 C5 C6 -177.6(3) . .
C14 C5 C6 O4 -145.0(3) . .
C4 C5 C6 O4 32.7(4) . .
C14 C5 C6 C7 35.4(4) . .
C4 C5 C6 C7 -146.9(3) . .
O4 C6 C7 C8 -147.2(3) . .
C5 C6 C7 C8 32.4(4) . .
O4 C6 C7 C13 28.1(5) . .
C5 C6 C7 C13 -152.3(3) . .
C13 C7 C8 C9 0.3(4) . .
C6 C7 C8 C9 175.6(2) . .
C7 C8 C9 C10 0.2(4) . .
C8 C9 C10 C12 -0.7(4) . .
C8 C9 C10 C11 -178.4(2) . .
Zn2 O6 C11 O5 -8.6(3) 6 .
Zn2 O6 C11 C10 169.5(2) 6 .
Zn2 O5 C11 O6 9.5(3) 6 .
Zn2 O5 C11 C10 -168.6(2) 6 .
C12 C10 C11 O6 155.3(3) . .
C9 C10 C11 O6 -27.0(4) . .
C12 C10 C11 O5 -26.5(4) . .
C9 C10 C11 O5 151.1(3) . .
C12 C10 C11 Zn2 -85.6(12) . 6
C9 C10 C11 Zn2 92.1(11) . 6
C9 C10 C12 C13 0.7(5) . .
C11 C10 C12 C13 178.3(3) . .
C10 C12 C13 C7 -0.2(5) . .
C8 C7 C13 C12 -0.3(5) . .
C6 C7 C13 C12 -175.7(3) . .
C4 C5 C14 C15 0.7(5) . .
C6 C5 C14 C15 178.4(3) . .
C5 C14 C15 C2 -0.8(5) . .
C3 C2 C15 C14 0.1(5) . .
C1 C2 C15 C14 179.3(3) . .
Zn1 O1 C16 O7 -12.8(4) . .
Zn2 O1 C16 O7 -143.6(3) . .
Zn1 O1 C16 C17 167.09(19) . .
Zn2 O1 C16 C17 36.3(3) . .
O7 C16 C17 C30 -132.9(4) . .
O1 C16 C17 C30 47.2(4) . .
O7 C16 C17 C18 46.2(5) . .
O1 C16 C17 C18 -133.7(3) . .
C30 C17 C18 C19 -1.8(5) . .
C16 C17 C18 C19 179.1(3) . .
C17 C18 C19 C20 1.3(5) . .
C18 C19 C20 C29 1.0(5) . .
C18 C19 C20 C21 177.4(3) . .
C29 C20 C21 O8 178.0(3) . .
C19 C20 C21 O8 1.8(4) . .
C29 C20 C21 C22 1.9(4) . .
C19 C20 C21 C22 -174.2(3) . .
O8 C21 C22 C23 -49.7(4) . .
C20 C21 C22 C23 126.3(3) . .
O8 C21 C22 C28 131.9(3) . .
C20 C21 C22 C28 -52.0(4) . .
C28 C22 C23 C24 2.6(4) . .
C21 C22 C23 C24 -175.8(2) . .
C22 C23 C24 C25 0.9(4) . .
C23 C24 C25 C27 -3.9(5) . .
C23 C24 C25 C26 172.5(3) . .
Zn1 O9 C26 O10 -9.7(3) 3 .
Zn1 O9 C26 C25 166.8(3) 3 .
Zn1 O10 C26 O9 10.8(4) 3 .
Zn1 O10 C26 C25 -165.7(2) 3 .
C27 C25 C26 O9 13.6(5) . .
C24 C25 C26 O9 -162.6(3) . .
C27 C25 C26 O10 -169.9(3) . .
C24 C25 C26 O10 13.9(4) . .
C27 C25 C26 Zn1 127.3(9) . 3
C24 C25 C26 Zn1 -48.9(10) . 3
C24 C25 C27 C28 3.2(5) . .
C26 C25 C27 C28 -172.9(3) . .
C23 C22 C28 C27 -3.2(5) . .
C21 C22 C28 C27 175.1(3) . .
C25 C27 C28 C22 0.3(5) . .
C19 C20 C29 C30 -2.8(5) . .
C21 C20 C29 C30 -178.9(3) . .
C18 C17 C30 C29 0.0(5) . .
C16 C17 C30 C29 179.1(3) . .
C20 C29 C30 C17 2.3(5) . .
C35 N1 C31 C32 -1.7(6) . .
Zn1 N1 C31 C32 158.6(4) . .
N1 C31 C32 C33 -0.1(7) . .
C31 C32 C33 C34 2.6(6) . .
C31 C32 C33 C36 -175.1(4) . .
C32 C33 C34 C35 -3.3(5) . .
C36 C33 C34 C35 174.3(3) . .
C31 N1 C35 C34 1.0(5) . .
Zn1 N1 C35 C34 -158.8(3) . .
C33 C34 C35 N1 1.5(5) . .
C34 C33 C36 C40 -19.0(5) . .
C32 C33 C36 C40 158.6(3) . .
C34 C33 C36 C37 165.3(3) . .
C32 C33 C36 C37 -17.2(5) . .
C40 C36 C37 C38 0.5(5) . .
C33 C36 C37 C38 176.4(3) . .
C39 N2 C38 C37 -0.4(5) . .
Zn2 N2 C38 C37 -172.7(3) 3_455 .
C36 C37 C38 N2 -0.2(5) . .
C38 N2 C39 C40 0.6(4) . .
Zn2 N2 C39 C40 172.8(2) 3_455 .
C37 C36 C40 C39 -0.3(4) . .
C33 C36 C40 C39 -176.3(3) . .
N2 C39 C40 C36 -0.2(5) . .
